data_7155357
loop_
_publ_author_name
'Al-Maharik, Nawaf'
'Kirsch, Peer'
'Slawin, Alexandra M. Z.'
'Cordes, David B.'
'O'Hagan, David'

_publ_section_title
;
 Fluorinated liquid crystals: evaluation of selectively fluorinated
 facially polarised cyclohexyl motifs for liquid crystal applications.
;
_journal_issue 42
_journal_name_full 'Organic &amp; biomolecular chemistry'
_journal_page_first 9974
_journal_page_last 9980
_journal_paper_doi 10.1039/c6ob01986b
_journal_volume 14
_journal_year 2016
_chemical_formula_moiety 'C22 H27 F5 O3 S'
_chemical_formula_sum 'C22 H27 F5 O3 S'
_chemical_formula_weight 466.51
_space_group_crystal_system triclinic
_space_group_IT_number 2
_space_group_name_Hall '-P 1'
_space_group_name_H-M_alt 'P -1'
_symmetry_space_group_name_Hall '-P 1'
_symmetry_space_group_name_H-M 'P -1'
_atom_sites_solution_hydrogens geom
_atom_sites_solution_primary direct
_atom_sites_solution_secondary difmap
_audit_creation_date 2015-09-01
_audit_creation_method 'by CrystalStructure 4.1'
_audit_update_record
;
2016-09-08 deposited with the CCDC.
2016-10-07 downloaded from the CCDC.
;
_cell_angle_alpha 78.369(6)
_cell_angle_beta 82.270(7)
_cell_angle_gamma 79.893(6)
_cell_formula_units_Z 2
_cell_length_a 5.4268(8)
_cell_length_b 10.7827(15)
_cell_length_c 19.506(3)
_cell_measurement_reflns_used 3004
_cell_measurement_temperature 93
_cell_measurement_theta_max 25.35
_cell_measurement_theta_min 1.95
_cell_volume 1094.8(3)
_computing_cell_refinement 'CrystalClear-SM Expert 2.1 b28'
_computing_data_collection 'CrystalClear-SM Expert 2.1 b28 (Rigaku, 2013)'
_computing_data_reduction 'CrystalClear-SM Expert 2.1 b28'
_computing_molecular_graphics 'CrystalStructure 4.1'
_computing_publication_material 'CrystalStructure 4.1 (Rigaku, 2014)'
_computing_structure_refinement 'SHELXL2013 (Sheldrick, 2008)'
_computing_structure_solution 'SHELXS2013 (Sheldrick, 2008)'
_diffrn_ambient_temperature 93
_diffrn_detector_area_resol_mean 5.811
_diffrn_measured_fraction_theta_full 0.988
_diffrn_measured_fraction_theta_max 0.986
_diffrn_measurement_device_type 'Rigaku XtaLAB P200'
_diffrn_measurement_method \w
_diffrn_radiation_type 'Mo K\a'
_diffrn_radiation_wavelength 0.71075
_diffrn_reflns_av_R_equivalents 0.0699
_diffrn_reflns_Laue_measured_fraction_full 0.988
_diffrn_reflns_Laue_measured_fraction_max 0.986
_diffrn_reflns_limit_h_max 6
_diffrn_reflns_limit_h_min -6
_diffrn_reflns_limit_k_max 12
_diffrn_reflns_limit_k_min -12
_diffrn_reflns_limit_l_max 23
_diffrn_reflns_limit_l_min -23
_diffrn_reflns_number 21593
_diffrn_reflns_point_group_measured_fraction_full 0.988
_diffrn_reflns_point_group_measured_fraction_max 0.986
_diffrn_reflns_theta_full 25.242
_diffrn_reflns_theta_max 25.327
_diffrn_reflns_theta_min 2.622
_diffrn_standards_number 0
_exptl_absorpt_coefficient_mu 0.211
_exptl_absorpt_correction_T_max 0.996
_exptl_absorpt_correction_T_min 0.422
_exptl_absorpt_correction_type multi-scan
_exptl_absorpt_process_details 'REQAB (Rigaku, 1998)'
_exptl_crystal_colour colorless
_exptl_crystal_density_diffrn 1.415
_exptl_crystal_density_method 'not measured'
_exptl_crystal_description prism
_exptl_crystal_F_000 488.00
_exptl_crystal_recrystallization_method 'Re-crystallisation from solvent: Dichloromethane'
_exptl_crystal_size_max 0.240
_exptl_crystal_size_mid 0.120
_exptl_crystal_size_min 0.020
_refine_diff_density_max 0.68
_refine_diff_density_min -0.41
_refine_ls_extinction_method none
_refine_ls_goodness_of_fit_ref 1.061
_refine_ls_hydrogen_treatment constr
_refine_ls_number_parameters 281
_refine_ls_number_reflns 3957
_refine_ls_number_restraints 0
_refine_ls_R_factor_all 0.0495
_refine_ls_R_factor_gt 0.0434
_refine_ls_shift/su_max 0.000
_refine_ls_structure_factor_coef Fsqd
_refine_ls_weighting_details 'w = 1/[\s^2^(Fo^2^)+(0.0907P)^2^] where P=(Fo^2^+2Fc^2^)/3'
_refine_ls_weighting_scheme calc
_refine_ls_wR_factor_gt 0.1159
_refine_ls_wR_factor_ref 0.1317
_reflns_number_gt 3437
_reflns_number_total 3957
_reflns_threshold_expression F^2^>2.0\s(F^2^)
_cod_data_source_file c6ob01986b2.cif
_cod_data_source_block 19
_cod_database_code 7155357

loop_
_space_group_symop_id
_space_group_symop_operation_xyz
1 +X,+Y,+Z
2 -X,-Y,-Z

loop_
_atom_site_label
_atom_site_type_symbol
_atom_site_fract_x
_atom_site_fract_y
_atom_site_fract_z
_atom_site_U_iso_or_equiv
_atom_site_adp_type
_atom_site_occupancy
_atom_site_site_symmetry_order
_atom_site_calc_flag
_atom_site_refinement_flags_posn
_atom_site_refinement_flags_adp
S1 S 0.72761(8) 0.52670(4) 0.30353(2) 0.02215(16) Uani 1 1 d . .
F1 F 0.77118(18) 0.51679(9) 0.46836(5) 0.0249(3) Uani 1 1 d . .
F2 F 0.35914(18) 0.17278(10) 0.49833(5) 0.0254(3) Uani 1 1 d . .
F3 F 1.0725(2) 0.45405(11) 0.20625(6) 0.0408(3) Uani 1 1 d . .
F4 F 0.7520(2) 0.58614(12) 0.16812(6) 0.0412(3) Uani 1 1 d . .
F5 F 0.7203(3) 0.38732(13) 0.20859(6) 0.0466(3) Uani 1 1 d . .
O1 O 0.8409(2) 0.39452(11) 0.34633(6) 0.0208(3) Uani 1 1 d . .
O2 O 0.4603(2) 0.54452(12) 0.31381(7) 0.0271(3) Uani 1 1 d . .
O3 O 0.8649(2) 0.62508(12) 0.30734(7) 0.0306(3) Uani 1 1 d . .
C1 C 0.7183(3) 0.34504(16) 0.41711(9) 0.0196(4) Uani 1 1 d . .
H1 H 0.5358 0.3822 0.4211 0.024 Uiso 1 1 calc R U
C2 C 0.8499(3) 0.38446(16) 0.47079(9) 0.0211(4) Uani 1 1 d . .
H2 H 1.0360 0.3681 0.4581 0.025 Uiso 1 1 calc R U
C3 C 0.7873(3) 0.31480(17) 0.54385(9) 0.0231(4) Uani 1 1 d . .
H3 H 0.8211 0.3484 0.5825 0.028 Uiso 1 1 calc R U
C4 C 0.6864(3) 0.20803(17) 0.55671(9) 0.0235(4) Uani 1 1 d . .
H4 H 0.6513 0.1679 0.6042 0.028 Uiso 1 1 calc R U
C5 C 0.6256(3) 0.14810(17) 0.49955(9) 0.0218(4) Uani 1 1 d . .
H5 H 0.6804 0.0534 0.5110 0.026 Uiso 1 1 calc R U
C6 C 0.7484(3) 0.19956(16) 0.42576(9) 0.0196(4) Uani 1 1 d . .
H6 H 0.9325 0.1657 0.4241 0.023 Uiso 1 1 calc R U
C7 C 0.6423(3) 0.15118(16) 0.36975(9) 0.0197(4) Uani 1 1 d . .
C8 C 0.7544(3) 0.03473(16) 0.35036(9) 0.0209(4) Uani 1 1 d . .
H8 H 0.9025 -0.0102 0.3702 0.025 Uiso 1 1 calc R U
C9 C 0.6532(3) -0.01673(16) 0.30252(9) 0.0211(4) Uani 1 1 d . .
H9 H 0.7335 -0.0960 0.2902 0.025 Uiso 1 1 calc R U
C10 C 0.4350(3) 0.04633(16) 0.27227(9) 0.0198(4) Uani 1 1 d . .
C11 C 0.3245(3) 0.16309(17) 0.29195(9) 0.0226(4) Uani 1 1 d . .
H11 H 0.1759 0.2080 0.2723 0.027 Uiso 1 1 calc R U
C12 C 0.4258(3) 0.21485(16) 0.33916(9) 0.0223(4) Uani 1 1 d . .
H12 H 0.3470 0.2948 0.3509 0.027 Uiso 1 1 calc R U
C13 C 0.3176(3) -0.00191(16) 0.21861(9) 0.0208(4) Uani 1 1 d . .
H13 H 0.1324 0.0283 0.2250 0.025 Uiso 1 1 calc R U
C14 C 0.4125(3) 0.05691(17) 0.14320(9) 0.0231(4) Uani 1 1 d . .
H14A H 0.3793 0.1515 0.1373 0.028 Uiso 1 1 calc R U
H14B H 0.5966 0.0304 0.1351 0.028 Uiso 1 1 calc R U
C15 C 0.2828(3) 0.01419(17) 0.08901(9) 0.0236(4) Uani 1 1 d . .
H15A H 0.3503 0.0520 0.0411 0.028 Uiso 1 1 calc R U
H15B H 0.1003 0.0466 0.0948 0.028 Uiso 1 1 calc R U
C16 C 0.3219(3) -0.13229(17) 0.09652(9) 0.0217(4) Uani 1 1 d . .
H16 H 0.5069 -0.1626 0.0892 0.026 Uiso 1 1 calc R U
C17 C 0.2274(3) -0.19087(17) 0.17186(9) 0.0236(4) Uani 1 1 d . .
H17A H 0.0430 -0.1649 0.1796 0.028 Uiso 1 1 calc R U
H17B H 0.2613 -0.2855 0.1777 0.028 Uiso 1 1 calc R U
C18 C 0.3538(3) -0.14855(17) 0.22692(9) 0.0236(4) Uani 1 1 d . .
H18A H 0.5360 -0.1822 0.2223 0.028 Uiso 1 1 calc R U
H18B H 0.2820 -0.1853 0.2745 0.028 Uiso 1 1 calc R U
C19 C 0.1974(3) -0.17344(18) 0.04088(9) 0.0250(4) Uani 1 1 d . .
H19A H 0.2286 -0.1153 -0.0046 0.030 Uiso 1 1 calc R U
H19B H 0.0134 -0.1627 0.0541 0.030 Uiso 1 1 calc R U
C20 C 0.2877(4) -0.31148(19) 0.03039(11) 0.0326(5) Uani 1 1 d . .
H20A H 0.4729 -0.3241 0.0193 0.039 Uiso 1 1 calc R U
H20B H 0.2477 -0.3704 0.0749 0.039 Uiso 1 1 calc R U
C21 C 0.1683(4) -0.3456(2) -0.02824(11) 0.0399(5) Uani 1 1 d . .
H21A H 0.2077 -0.2878 -0.0725 0.048 Uiso 1 1 calc R U
H21B H -0.0146 -0.3368 -0.0166 0.048 Uiso 1 1 calc R U
H21C H 0.2347 -0.4342 -0.0333 0.048 Uiso 1 1 calc R U
C22 C 0.8252(4) 0.48475(19) 0.21588(10) 0.0304(4) Uani 1 1 d . .

loop_
_atom_site_aniso_label
_atom_site_aniso_U_11
_atom_site_aniso_U_22
_atom_site_aniso_U_33
_atom_site_aniso_U_23
_atom_site_aniso_U_13
_atom_site_aniso_U_12
S1 0.0246(3) 0.0181(3) 0.0226(3) -0.00092(18) -0.00269(17) -0.00300(18)
F1 0.0283(5) 0.0163(5) 0.0322(6) -0.0066(4) -0.0063(4) -0.0041(4)
F2 0.0219(5) 0.0275(6) 0.0270(6) -0.0029(4) -0.0018(4) -0.0074(4)
F3 0.0398(7) 0.0386(7) 0.0333(6) 0.0009(5) 0.0085(5) 0.0053(5)
F4 0.0506(7) 0.0397(7) 0.0241(6) 0.0045(5) -0.0033(5) 0.0058(6)
F5 0.0716(9) 0.0435(8) 0.0306(7) -0.0134(6) -0.0004(6) -0.0210(7)
O1 0.0225(6) 0.0185(6) 0.0207(6) -0.0021(5) -0.0007(5) -0.0036(5)
O2 0.0252(7) 0.0251(7) 0.0283(7) -0.0011(5) -0.0032(5) -0.0007(5)
O3 0.0355(7) 0.0194(7) 0.0371(8) -0.0004(6) -0.0054(6) -0.0091(6)
C1 0.0201(8) 0.0192(9) 0.0192(8) -0.0014(7) -0.0006(6) -0.0051(7)
C2 0.0208(8) 0.0158(8) 0.0279(9) -0.0063(7) -0.0030(7) -0.0031(7)
C3 0.0243(9) 0.0238(9) 0.0221(9) -0.0064(7) -0.0045(7) -0.0019(7)
C4 0.0251(9) 0.0248(9) 0.0202(9) -0.0025(7) -0.0023(7) -0.0045(7)
C5 0.0205(8) 0.0193(9) 0.0253(9) -0.0008(7) -0.0041(7) -0.0043(7)
C6 0.0205(8) 0.0174(8) 0.0215(9) -0.0037(7) -0.0039(6) -0.0035(7)
C7 0.0214(8) 0.0189(8) 0.0193(8) -0.0022(7) 0.0001(6) -0.0076(7)
C8 0.0204(8) 0.0206(9) 0.0207(9) -0.0012(7) -0.0023(7) -0.0038(7)
C9 0.0225(8) 0.0185(9) 0.0226(9) -0.0050(7) 0.0004(7) -0.0047(7)
C10 0.0221(8) 0.0189(8) 0.0181(8) -0.0008(7) 0.0004(6) -0.0075(7)
C11 0.0212(8) 0.0211(9) 0.0248(9) -0.0018(7) -0.0049(7) -0.0026(7)
C12 0.0235(8) 0.0168(8) 0.0271(9) -0.0050(7) -0.0025(7) -0.0034(7)
C13 0.0217(8) 0.0205(9) 0.0205(9) -0.0033(7) -0.0021(7) -0.0050(7)
C14 0.0283(9) 0.0195(9) 0.0223(9) -0.0016(7) -0.0039(7) -0.0073(7)
C15 0.0286(9) 0.0220(9) 0.0212(9) -0.0017(7) -0.0052(7) -0.0069(7)
C16 0.0225(8) 0.0228(9) 0.0209(9) -0.0045(7) -0.0025(7) -0.0050(7)
C17 0.0280(9) 0.0203(9) 0.0236(9) -0.0034(7) -0.0035(7) -0.0072(7)
C18 0.0307(9) 0.0198(9) 0.0212(9) -0.0016(7) -0.0044(7) -0.0069(7)
C19 0.0269(9) 0.0268(10) 0.0226(9) -0.0045(7) -0.0032(7) -0.0067(7)
C20 0.0412(11) 0.0293(10) 0.0299(10) -0.0095(8) -0.0067(8) -0.0057(9)
C21 0.0564(14) 0.0333(12) 0.0365(12) -0.0133(9) -0.0084(10) -0.0132(10)
C22 0.0369(10) 0.0259(10) 0.0245(10) -0.0010(8) -0.0001(8) -0.0012(8)

loop_
_atom_type_symbol
_atom_type_description
_atom_type_scat_dispersion_real
_atom_type_scat_dispersion_imag
_atom_type_scat_source
C C 0.0033 0.0016
;
International Tables for Crystallography
(Vol. C, Tables 4.2.6.8 and 6.1.1.4)
;
H H 0.0000 0.0000
;
International Tables for Crystallography
(Vol. C, Table 6.1.1.4)
;
F F 0.0171 0.0103
;
International Tables for Crystallography
(Vol. C, Tables 4.2.6.8 and 6.1.1.4)
;
O O 0.0106 0.0060
;
International Tables for Crystallography
(Vol. C, Tables 4.2.6.8 and 6.1.1.4)
;
S S 0.1246 0.1234
;
International Tables for Crystallography
(Vol. C, Tables 4.2.6.8 and 6.1.1.4)
;

loop_
_geom_angle_atom_site_label_1
_geom_angle_atom_site_label_2
_geom_angle_atom_site_label_3
_geom_angle
O3 S1 O2 121.58(8)
O3 S1 O1 111.56(7)
O2 S1 O1 110.67(7)
O3 S1 C22 105.81(9)
O2 S1 C22 107.83(9)
O1 S1 C22 96.07(8)
C1 O1 S1 119.99(10)
O1 C1 C2 107.41(13)
O1 C1 C6 107.68(13)
C2 C1 C6 111.28(13)
O1 C1 H1 110.1
C2 C1 H1 110.1
C6 C1 H1 110.1
F1 C2 C3 108.97(14)
F1 C2 C1 107.27(13)
C3 C2 C1 112.49(14)
F1 C2 H2 109.3
C3 C2 H2 109.3
C1 C2 H2 109.3
C4 C3 C2 122.47(16)
C4 C3 H3 118.8
C2 C3 H3 118.8
C3 C4 C5 122.71(16)
C3 C4 H4 118.6
C5 C4 H4 118.6
F2 C5 C4 107.51(13)
F2 C5 C6 108.40(13)
C4 C5 C6 114.25(14)
F2 C5 H5 108.9
C4 C5 H5 108.9
C6 C5 H5 108.9
C7 C6 C1 114.89(14)
C7 C6 C5 110.66(14)
C1 C6 C5 107.70(14)
C7 C6 H6 107.8
C1 C6 H6 107.8
C5 C6 H6 107.8
C12 C7 C8 117.79(16)
C12 C7 C6 122.54(15)
C8 C7 C6 119.56(15)
C9 C8 C7 121.25(15)
C9 C8 H8 119.4
C7 C8 H8 119.4
C8 C9 C10 121.06(16)
C8 C9 H9 119.5
C10 C9 H9 119.5
C9 C10 C11 117.23(16)
C9 C10 C13 124.09(15)
C11 C10 C13 118.66(15)
C12 C11 C10 121.80(16)
C12 C11 H11 119.1
C10 C11 H11 119.1
C11 C12 C7 120.87(16)
C11 C12 H12 119.6
C7 C12 H12 119.6
C10 C13 C18 114.44(14)
C10 C13 C14 111.12(14)
C18 C13 C14 109.76(14)
C10 C13 H13 107.0
C18 C13 H13 107.0
C14 C13 H13 107.0
C15 C14 C13 111.14(14)
C15 C14 H14A 109.4
C13 C14 H14A 109.4
C15 C14 H14B 109.4
C13 C14 H14B 109.4
H14A C14 H14B 108.0
C14 C15 C16 112.03(14)
C14 C15 H15A 109.2
C16 C15 H15A 109.2
C14 C15 H15B 109.2
C16 C15 H15B 109.2
H15A C15 H15B 107.9
C19 C16 C17 112.73(15)
C19 C16 C15 111.47(14)
C17 C16 C15 109.00(14)
C19 C16 H16 107.8
C17 C16 H16 107.8
C15 C16 H16 107.8
C18 C17 C16 112.03(14)
C18 C17 H17A 109.2
C16 C17 H17A 109.2
C18 C17 H17B 109.2
C16 C17 H17B 109.2
H17A C17 H17B 107.9
C17 C18 C13 111.76(14)
C17 C18 H18A 109.3
C13 C18 H18A 109.3
C17 C18 H18B 109.3
C13 C18 H18B 109.3
H18A C18 H18B 107.9
C16 C19 C20 114.87(15)
C16 C19 H19A 108.5
C20 C19 H19A 108.5
C16 C19 H19B 108.5
C20 C19 H19B 108.5
H19A C19 H19B 107.5
C21 C20 C19 112.83(16)
C21 C20 H20A 109.0
C19 C20 H20A 109.0
C21 C20 H20B 109.0
C19 C20 H20B 109.0
H20A C20 H20B 107.8
C20 C21 H21A 109.5
C20 C21 H21B 109.5
H21A C21 H21B 109.5
C20 C21 H21C 109.5
H21A C21 H21C 109.5
H21B C21 H21C 109.5
F5 C22 F3 108.93(16)
F5 C22 F4 109.42(16)
F3 C22 F4 109.21(15)
F5 C22 S1 110.74(13)
F3 C22 S1 110.52(14)
F4 C22 S1 108.00(13)

loop_
_geom_bond_atom_site_label_1
_geom_bond_atom_site_label_2
_geom_bond_distance
S1 O3 1.4177(14)
S1 O2 1.4216(13)
S1 O1 1.5675(12)
S1 C22 1.842(2)
F1 C2 1.4089(19)
F2 C5 1.4265(18)
F3 C22 1.322(2)
F4 C22 1.326(2)
F5 C22 1.319(2)
O1 C1 1.4880(19)
C1 C2 1.508(2)
C1 C6 1.525(2)
C1 H1 1.0000
C2 C3 1.496(2)
C2 H2 1.0000
C3 C4 1.325(3)
C3 H3 0.9500
C4 C5 1.495(3)
C4 H4 0.9500
C5 C6 1.541(2)
C5 H5 1.0000
C6 C7 1.517(2)
C6 H6 1.0000
C7 C12 1.396(2)
C7 C8 1.397(2)
C8 C9 1.391(2)
C8 H8 0.9500
C9 C10 1.399(2)
C9 H9 0.9500
C10 C11 1.400(2)
C10 C13 1.512(2)
C11 C12 1.383(3)
C11 H11 0.9500
C12 H12 0.9500
C13 C18 1.537(2)
C13 C14 1.538(2)
C13 H13 1.0000
C14 C15 1.528(2)
C14 H14A 0.9900
C14 H14B 0.9900
C15 C16 1.536(2)
C15 H15A 0.9900
C15 H15B 0.9900
C16 C19 1.526(2)
C16 C17 1.536(2)
C16 H16 1.0000
C17 C18 1.529(2)
C17 H17A 0.9900
C17 H17B 0.9900
C18 H18A 0.9900
C18 H18B 0.9900
C19 C20 1.529(3)
C19 H19A 0.9900
C19 H19B 0.9900
C20 C21 1.522(3)
C20 H20A 0.9900
C20 H20B 0.9900
C21 H21A 0.9800
C21 H21B 0.9800
C21 H21C 0.9800

loop_
_geom_torsion_atom_site_label_1
_geom_torsion_atom_site_label_2
_geom_torsion_atom_site_label_3
_geom_torsion_atom_site_label_4
_geom_torsion
O3 S1 O1 C1 101.75(12)
O2 S1 O1 C1 -36.91(14)
C22 S1 O1 C1 -148.57(12)
S1 O1 C1 C2 -94.66(14)
S1 O1 C1 C6 145.39(11)
O1 C1 C2 F1 73.95(15)
C6 C1 C2 F1 -168.41(13)
O1 C1 C2 C3 -166.23(13)
C6 C1 C2 C3 -48.60(18)
F1 C2 C3 C4 136.10(17)
C1 C2 C3 C4 17.3(2)
C2 C3 C4 C5 -0.2(3)
C3 C4 C5 F2 -105.71(18)
C3 C4 C5 C6 14.6(2)
O1 C1 C6 C7 -57.19(17)
C2 C1 C6 C7 -174.66(13)
O1 C1 C6 C5 179.01(12)
C2 C1 C6 C5 61.54(17)
F2 C5 C6 C7 -50.39(17)
C4 C5 C6 C7 -170.23(14)
F2 C5 C6 C1 75.94(16)
C4 C5 C6 C1 -43.90(18)
C1 C6 C7 C12 -34.8(2)
C5 C6 C7 C12 87.38(19)
C1 C6 C7 C8 149.06(15)
C5 C6 C7 C8 -88.73(18)
C12 C7 C8 C9 -0.4(2)
C6 C7 C8 C9 175.89(15)
C7 C8 C9 C10 -0.2(2)
C8 C9 C10 C11 0.3(2)
C8 C9 C10 C13 178.42(15)
C9 C10 C11 C12 0.1(2)
C13 C10 C11 C12 -178.09(15)
C10 C11 C12 C7 -0.7(3)
C8 C7 C12 C11 0.8(2)
C6 C7 C12 C11 -175.34(15)
C9 C10 C13 C18 31.5(2)
C11 C10 C13 C18 -150.37(16)
C9 C10 C13 C14 -93.48(19)
C11 C10 C13 C14 84.63(18)
C10 C13 C14 C15 -176.75(14)
C18 C13 C14 C15 55.65(18)
C13 C14 C15 C16 -57.70(19)
C14 C15 C16 C19 -178.47(14)
C14 C15 C16 C17 56.46(19)
C19 C16 C17 C18 -179.95(14)
C15 C16 C17 C18 -55.62(19)
C16 C17 C18 C13 56.4(2)
C10 C13 C18 C17 179.09(14)
C14 C13 C18 C17 -55.19(19)
C17 C16 C19 C20 -73.9(2)
C15 C16 C19 C20 163.15(15)
C16 C19 C20 C21 -176.98(16)
O3 S1 C22 F5 175.77(12)
O2 S1 C22 F5 -52.72(15)
O1 S1 C22 F5 61.30(14)
O3 S1 C22 F3 54.95(15)
O2 S1 C22 F3 -173.53(12)
O1 S1 C22 F3 -59.52(14)
O3 S1 C22 F4 -64.45(15)
O2 S1 C22 F4 67.07(15)
O1 S1 C22 F4 -178.92(13)
